data_7064296
loop_
_publ_author_name
'Kishimoto, Yuto'
'Katagiri, Hiroshi'
'Yamada, Manabu'

_publ_section_title
;
 Synthesis and crystal structure of a [2+4]-type organic cage based on
 calix[4]arene
;
_journal_issue 8
_journal_name_full 'New Journal of Chemistry'
_journal_page_first 3450
_journal_page_last 3456
_journal_paper_doi 10.1039/D5NJ03563E
_journal_volume 50
_journal_year 2026
_chemical_formula_moiety 'C76 H72 N8 O8 [+ solvent]'
_chemical_formula_sum 'C76 H72 N8 O8'
_chemical_formula_weight 1225.41
_space_group_crystal_system triclinic
_space_group_IT_number 2
_space_group_name_Hall '-P 1'
_space_group_name_H-M_alt 'P -1'
_atom_sites_solution_hydrogens mixed
_atom_sites_solution_primary direct
_atom_sites_solution_secondary difmap
_audit_creation_method SHELXL-2019/3
_audit_update_record
;
2025-09-04 deposited with the CCDC.	2026-01-07 downloaded from the CCDC.
;
_cell_angle_alpha 108.584(3)
_cell_angle_beta 102.988(3)
_cell_angle_gamma 105.227(3)
_cell_formula_units_Z 1
_cell_length_a 10.5410(4)
_cell_length_b 15.7908(5)
_cell_length_c 16.3627(7)
_cell_measurement_reflns_used 8275
_cell_measurement_temperature 150
_cell_measurement_theta_max 27.0240
_cell_measurement_theta_min 2.1040
_cell_volume 2345.00(18)
_computing_cell_refinement 'CrysAlisPro 1.171.43.115a (Rigaku OD, 2024)'
_computing_data_collection 'CrysAlisPro 1.171.43.115a (Rigaku OD, 2024)'
_computing_data_reduction 'CrysAlisPro 1.171.43.115a (Rigaku OD, 2024)'
_computing_molecular_graphics 'PLATON (Spek, 2020)'
_computing_publication_material 'Yadokari-XG (Wakita, Nemoto et al., 2009)'
_computing_structure_refinement 'SHELXL-2019/2 (Sheldrick, 2019)'
_computing_structure_solution 'SHELXT 2018/2 (Sheldrick, 2018)'
_diffrn_ambient_temperature 150
_diffrn_detector 'Hybrid Pixel Array Detector'
_diffrn_detector_area_resol_mean 10.0000
_diffrn_detector_type HyPix
_diffrn_measured_fraction_theta_full 0.999
_diffrn_measured_fraction_theta_max 0.999
_diffrn_measurement_device 'four-circle diffractometer'
_diffrn_measurement_device_type 'XtaLAB Synergy, Single source at home/near, HyPix'
_diffrn_measurement_method '\w scans'
_diffrn_radiation_monochromator mirror
_diffrn_radiation_probe x-ray
_diffrn_radiation_type 'Mo K\a'
_diffrn_radiation_wavelength 0.71073
_diffrn_reflns_av_R_equivalents 0.0572
_diffrn_reflns_av_unetI/netI 0.0574
_diffrn_reflns_Laue_measured_fraction_full 0.999
_diffrn_reflns_Laue_measured_fraction_max 0.999
_diffrn_reflns_limit_h_max 12
_diffrn_reflns_limit_h_min -12
_diffrn_reflns_limit_k_max 18
_diffrn_reflns_limit_k_min -18
_diffrn_reflns_limit_l_max 19
_diffrn_reflns_limit_l_min -19
_diffrn_reflns_number 36599
_diffrn_reflns_point_group_measured_fraction_full 0.999
_diffrn_reflns_point_group_measured_fraction_max 0.999
_diffrn_reflns_theta_full 25.242
_diffrn_reflns_theta_max 25.249
_diffrn_reflns_theta_min 2.099
_diffrn_source 'micro-focus sealed X-ray tube'
_diffrn_source_type 'PhotonJet (Mo) X-ray Source'
_exptl_absorpt_coefficient_mu 0.057
_exptl_absorpt_correction_T_max 1.00000
_exptl_absorpt_correction_T_min 0.93903
_exptl_absorpt_correction_type multi-scan
_exptl_absorpt_process_details
;
CrysAlisPro 1.171.43.115a (Rigaku Oxford Diffraction, 2024)
Empirical absorption correction using spherical harmonics,
implemented in SCALE3 ABSPACK scaling algorithm.
;
_exptl_crystal_colour colourless
_exptl_crystal_density_diffrn 0.868
_exptl_crystal_description plate
_exptl_crystal_F_000 648
_exptl_crystal_recrystallization_method 'Vapor diffusion method'
_exptl_crystal_size_max 0.070
_exptl_crystal_size_mid 0.050
_exptl_crystal_size_min 0.010
_refine_diff_density_max 0.482
_refine_diff_density_min -0.300
_refine_diff_density_rms 0.066
_refine_ls_extinction_method none
_refine_ls_goodness_of_fit_ref 1.128
_refine_ls_hydrogen_treatment mixed
_refine_ls_matrix_type full
_refine_ls_number_parameters 421
_refine_ls_number_reflns 8489
_refine_ls_number_restraints 0
_refine_ls_restrained_S_all 1.128
_refine_ls_R_factor_all 0.1539
_refine_ls_R_factor_gt 0.1078
_refine_ls_shift/su_max 0.000
_refine_ls_shift/su_mean 0.000
_refine_ls_structure_factor_coef Fsqd
_refine_ls_weighting_details 'w=1/[\s^2^(Fo^2^)+(0.0977P)^2^+7.1665P] where P=(Fo^2^+2Fc^2^)/3'
_refine_ls_weighting_scheme calc
_refine_ls_wR_factor_gt 0.2890
_refine_ls_wR_factor_ref 0.3154
_reflns_Friedel_coverage 0.000
_reflns_number_gt 5011
_reflns_number_total 8489
_reflns_threshold_expression 'I > 2\s(I)'
_cod_data_source_file d5nj03563e2.cif
_cod_data_source_block 20240525_yamada_cpoc-pda_150k_auto_sq
_cod_original_cell_volume 2345.00(16)
_cod_database_code 7064296
_shelx_shelxl_version_number 2019/3
_shelx_space_group_comment
;
The symmetry employed for this shelxl refinement is uniquely defined
by the following loop, which should always be used as a source of
symmetry information in preference to the above space-group names.
They are only intended as comments.
;
_shelx_estimated_absorpt_t_min 0.996
_shelx_estimated_absorpt_t_max 0.999
_oxdiff_exptl_absorpt_empirical_full_min 0.831
_oxdiff_exptl_absorpt_empirical_full_max 1.292
_oxdiff_exptl_absorpt_empirical_details
;
Empirical correction (ABSPACK) includes:
- Absorption correction using spherical harmonics
- Frame scaling
;

loop_
_space_group_symop_operation_xyz
'x, y, z'
'-x, -y, -z'

loop_
_atom_site_label
_atom_site_type_symbol
_atom_site_fract_x
_atom_site_fract_y
_atom_site_fract_z
_atom_site_U_iso_or_equiv
_atom_site_adp_type
_atom_site_occupancy
_atom_site_site_symmetry_order
_atom_site_calc_flag
_atom_site_refinement_flags_posn
_atom_site_refinement_flags_adp
_atom_site_refinement_flags_occupancy
_atom_site_disorder_assembly
_atom_site_disorder_group
O1 O 0.7311(4) 0.6257(3) 1.5080(3) 0.0544(11) Uani 1 1 d . . . . .
H1 H 0.811745 0.629686 1.507029 0.082 Uiso 1 1 calc R U . . .
C1 C 0.6374(6) 0.5442(5) 1.4402(4) 0.0527(16) Uani 1 1 d . . . . .
C2 C 0.4969(6) 0.5370(5) 1.4115(4) 0.0493(15) Uani 1 1 d . . . . .
C3 C 0.3973(6) 0.4522(5) 1.3424(4) 0.0548(16) Uani 1 1 d . . . . .
H3 H 0.302477 0.446986 1.323469 0.066 Uiso 1 1 calc R U . . .
C4 C 0.4327(6) 0.3761(5) 1.3010(4) 0.0597(18) Uani 1 1 d . . . . .
C5 C 0.5732(6) 0.3825(5) 1.3286(4) 0.0550(16) Uani 1 1 d . . . . .
H5 H 0.597959 0.329963 1.299210 0.066 Uiso 1 1 calc R U . . .
C6 C 0.6741(6) 0.4646(5) 1.3979(4) 0.0478(15) Uani 1 1 d . . . . .
C7 C 0.3240(7) 0.2911(6) 1.2282(5) 0.0648(19) Uani 1 1 d . . . . .
H7 H 0.231189 0.290533 1.213720 0.078 Uiso 1 1 calc R U . . .
N1 N 0.3445(6) 0.2156(6) 1.1811(4) 0.085(2) Uani 1 1 d . . . . .
C8 C 0.2184(8) 0.1403(7) 1.1064(5) 0.100(3) Uani 1 1 d . . . . .
H8 H 0.133107 0.149273 1.117006 0.120 Uiso 1 1 calc R U . . .
H8A H 0.215311 0.076115 1.103271 0.120 Uiso 1 1 calc R U . . .
C9 C 0.8223(5) 0.4681(4) 1.4269(4) 0.0470(14) Uani 1 1 d . . . . .
H9 H 0.865428 0.504337 1.494100 0.056 Uiso 1 1 calc R U . . .
H9A H 0.820880 0.401977 1.412669 0.056 Uiso 1 1 calc R U . . .
O2 O 0.9735(4) 0.6697(3) 1.4934(2) 0.0459(9) Uani 1 1 d . . . . .
C10 C 0.9818(5) 0.6160(4) 1.4193(4) 0.0412(13) Uani 1 1 d . . . . .
C11 C 0.9115(5) 0.5138(4) 1.3813(4) 0.0405(13) Uani 1 1 d . . . . .
C12 C 0.9243(5) 0.4577(4) 1.3024(4) 0.0417(13) Uani 1 1 d . . . . .
H12 H 0.879799 0.390072 1.278747 0.050 Uiso 1 1 calc R U . . .
C13 C 1.0029(5) 0.4988(4) 1.2553(3) 0.0370(12) Uani 1 1 d . . . . .
C14 C 1.0714(5) 0.5991(4) 1.2922(3) 0.0378(12) Uani 1 1 d . . . . .
H14 H 1.122768 0.627001 1.260453 0.045 Uiso 1 1 calc R U . . .
C15 C 1.0655(5) 0.6578(4) 1.3735(3) 0.0380(12) Uani 1 1 d . . . . .
C16 C 1.0156(6) 0.4330(4) 1.1764(3) 0.0426(13) Uani 1 1 d . . . . .
H16 H 0.967629 0.366808 1.160121 0.051 Uiso 1 1 calc R U . . .
N2 N 1.0850(5) 0.4534(3) 1.1250(3) 0.0422(11) Uani 1 1 d . . . . .
H2 H 1.129(7) 0.521(5) 1.145(4) 0.063 Uiso 1 1 d . U . . .
C17 C 1.0879(6) 0.3791(4) 1.0440(4) 0.0459(14) Uani 1 1 d . . . . .
H17 H 1.055048 0.315999 1.047521 0.055 Uiso 1 1 calc R U . . .
H17A H 1.185255 0.393069 1.044310 0.055 Uiso 1 1 calc R U . . .
C18 C 0.9976(6) 0.3745(4) 0.9562(3) 0.0442(13) Uani 1 1 d . . . . .
H18 H 1.003335 0.323837 0.904232 0.053 Uiso 1 1 calc R U . . .
H18A H 1.035602 0.436250 0.951067 0.053 Uiso 1 1 calc R U . . .
C19 C 1.1424(5) 0.7638(4) 1.4112(4) 0.0418(13) Uani 1 1 d . . . . .
H19 H 1.225417 0.776157 1.391723 0.050 Uiso 1 1 calc R U . . .
H19A H 1.175733 0.789293 1.478917 0.050 Uiso 1 1 calc R U . . .
O3 O 0.9651(4) 0.8351(3) 1.5065(3) 0.0504(10) Uani 1 1 d . . . . .
H3A H 0.987853 0.787865 1.506299 0.076 Uiso 1 1 calc R U . . .
C20 C 0.9694(5) 0.8484(4) 1.4302(4) 0.0434(13) Uani 1 1 d . . . . .
C21 C 1.0542(5) 0.8173(4) 1.3804(4) 0.0415(13) Uani 1 1 d . . . . .
C22 C 1.0576(6) 0.8362(4) 1.3050(4) 0.0462(14) Uani 1 1 d . . . . .
H22 H 1.116816 0.816941 1.272861 0.055 Uiso 1 1 calc R U . . .
C23 C 0.9756(6) 0.8834(4) 1.2747(4) 0.0515(15) Uani 1 1 d . . . . .
C24 C 0.8910(6) 0.9138(4) 1.3232(4) 0.0516(15) Uani 1 1 d . . . . .
H24 H 0.835453 0.946376 1.302632 0.062 Uiso 1 1 calc R U . . .
C25 C 0.8872(5) 0.8970(4) 1.4011(4) 0.0450(13) Uani 1 1 d . . . . .
C26 C 0.9755(7) 0.8956(4) 1.1895(4) 0.0567(16) Uani 1 1 d . . . . .
H26 H 1.044241 0.882382 1.164013 0.068 Uiso 1 1 calc R U . . .
N3 N 0.8888(6) 0.9228(4) 1.1488(4) 0.0690(15) Uani 1 1 d . . . . .
C27 C 0.8972(8) 0.9295(5) 1.0618(5) 0.075(2) Uani 1 1 d . . . . .
H27 H 0.984748 0.922966 1.053409 0.090 Uiso 1 1 calc R U . . .
H27A H 0.897373 0.992760 1.063396 0.090 Uiso 1 1 calc R U . . .
C28 C 0.7730(8) 0.8507(6) 0.9835(5) 0.077(2) Uani 1 1 d . . . . .
H28 H 0.685251 0.856514 0.992291 0.092 Uiso 1 1 calc R U . . .
H28A H 0.773639 0.787352 0.981029 0.092 Uiso 1 1 calc R U . . .
C29 C 0.7877(6) 0.9223(4) 1.4482(4) 0.0535(16) Uani 1 1 d . . . . .
H29 H 0.772772 0.979387 1.441545 0.064 Uiso 1 1 calc R U . . .
H29A H 0.827766 0.937918 1.514385 0.064 Uiso 1 1 calc R U . . .
O4 O 0.6994(4) 0.8018(3) 1.5379(3) 0.0630(12) Uani 1 1 d . . . . .
H4 H 0.699359 0.752960 1.548151 0.076 Uiso 1 1 calc R U . . .
C30 C 0.6116(6) 0.7740(5) 1.4495(4) 0.0504(15) Uani 1 1 d . . . . .
C31 C 0.6477(5) 0.8378(4) 1.4064(3) 0.0431(13) Uani 1 1 d . . . . .
C32 C 0.5551(5) 0.8153(4) 1.3203(4) 0.0411(13) Uani 1 1 d . . . . .
H32 H 0.574311 0.858039 1.291038 0.049 Uiso 1 1 calc R U . . .
C33 C 0.4388(5) 0.7349(4) 1.2769(3) 0.0378(12) Uani 1 1 d . . . . .
C34 C 0.4116(5) 0.6728(4) 1.3200(4) 0.0400(12) Uani 1 1 d . . . . .
H34 H 0.333338 0.614483 1.287927 0.048 Uiso 1 1 calc R U . . .
C35 C 0.4923(6) 0.6916(4) 1.4068(4) 0.0470(14) Uani 1 1 d . . . . .
C36 C 0.3466(5) 0.7198(4) 1.1884(3) 0.0368(12) Uani 1 1 d . . . . .
H36 H 0.371426 0.768061 1.165871 0.044 Uiso 1 1 calc R U . . .
N4 N 0.2341(5) 0.6461(3) 1.1381(3) 0.0419(11) Uani 1 1 d . . . . .
C37 C 0.1544(6) 0.6457(4) 1.0525(4) 0.0459(14) Uani 1 1 d . . . . .
H37 H 0.161342 0.596236 1.000194 0.055 Uiso 1 1 calc R U . . .
H37A H 0.194707 0.708762 1.050229 0.055 Uiso 1 1 calc R U . . .
C38 C 0.4590(6) 0.6225(5) 1.4519(4) 0.0576(17) Uani 1 1 d . . . . .
H38 H 0.511618 0.655408 1.518463 0.069 Uiso 1 1 calc R U . . .
H38A H 0.358123 0.601119 1.443417 0.069 Uiso 1 1 calc R U . . .

loop_
_atom_site_aniso_label
_atom_site_aniso_U_11
_atom_site_aniso_U_22
_atom_site_aniso_U_33
_atom_site_aniso_U_23
_atom_site_aniso_U_13
_atom_site_aniso_U_12
O1 0.032(2) 0.080(3) 0.055(2) 0.035(2) 0.0186(19) 0.013(2)
C1 0.040(3) 0.079(5) 0.050(3) 0.046(3) 0.015(3) 0.013(3)
C2 0.034(3) 0.076(4) 0.057(4) 0.051(3) 0.018(3) 0.016(3)
C3 0.034(3) 0.080(5) 0.059(4) 0.046(4) 0.014(3) 0.012(3)
C4 0.037(3) 0.085(5) 0.056(4) 0.044(4) 0.006(3) 0.010(3)
C5 0.043(3) 0.078(4) 0.056(4) 0.047(3) 0.013(3) 0.018(3)
C6 0.034(3) 0.073(4) 0.051(3) 0.045(3) 0.013(3) 0.018(3)
C7 0.042(4) 0.088(5) 0.058(4) 0.039(4) 0.006(3) 0.011(4)
N1 0.059(4) 0.117(6) 0.048(3) 0.024(4) -0.002(3) 0.016(4)
C8 0.067(5) 0.129(8) 0.062(5) 0.042(5) -0.006(4) -0.009(5)
C9 0.035(3) 0.062(4) 0.054(3) 0.038(3) 0.015(3) 0.017(3)
O2 0.035(2) 0.060(2) 0.045(2) 0.0227(19) 0.0159(17) 0.0163(18)
C10 0.028(3) 0.063(4) 0.038(3) 0.026(3) 0.009(2) 0.020(3)
C11 0.031(3) 0.056(4) 0.042(3) 0.031(3) 0.010(2) 0.015(3)
C12 0.032(3) 0.041(3) 0.056(3) 0.028(3) 0.013(2) 0.011(2)
C13 0.036(3) 0.041(3) 0.030(3) 0.015(2) 0.007(2) 0.009(2)
C14 0.022(2) 0.049(3) 0.040(3) 0.020(2) 0.006(2) 0.010(2)
C15 0.023(2) 0.055(3) 0.040(3) 0.026(3) 0.010(2) 0.011(2)
C16 0.037(3) 0.049(3) 0.039(3) 0.021(3) 0.005(2) 0.015(3)
N2 0.033(2) 0.038(3) 0.048(3) 0.015(2) 0.004(2) 0.011(2)
C17 0.044(3) 0.050(3) 0.047(3) 0.018(3) 0.013(3) 0.026(3)
C18 0.050(3) 0.037(3) 0.034(3) 0.006(2) 0.008(2) 0.014(3)
C19 0.022(3) 0.057(4) 0.047(3) 0.021(3) 0.013(2) 0.015(2)
O3 0.047(2) 0.052(3) 0.044(2) 0.0102(19) 0.0124(18) 0.019(2)
C20 0.035(3) 0.042(3) 0.037(3) 0.007(2) 0.008(2) 0.004(2)
C21 0.033(3) 0.037(3) 0.044(3) 0.009(2) 0.013(2) 0.005(2)
C22 0.037(3) 0.047(3) 0.052(3) 0.021(3) 0.014(3) 0.012(3)
C23 0.040(3) 0.047(3) 0.055(4) 0.020(3) 0.007(3) 0.005(3)
C24 0.039(3) 0.046(3) 0.058(4) 0.018(3) 0.007(3) 0.011(3)
C25 0.032(3) 0.041(3) 0.045(3) 0.007(3) 0.006(2) 0.008(2)
C26 0.056(4) 0.057(4) 0.051(4) 0.023(3) 0.010(3) 0.016(3)
N3 0.073(4) 0.072(4) 0.065(4) 0.032(3) 0.023(3) 0.026(3)
C27 0.072(5) 0.071(5) 0.067(5) 0.024(4) 0.015(4) 0.013(4)
C28 0.066(5) 0.088(5) 0.063(4) 0.022(4) 0.022(4) 0.017(4)
C29 0.030(3) 0.042(3) 0.057(4) -0.002(3) 0.002(3) 0.002(3)
O4 0.044(2) 0.095(3) 0.041(2) 0.020(2) 0.0061(18) 0.027(2)
C30 0.033(3) 0.079(4) 0.036(3) 0.017(3) 0.015(2) 0.018(3)
C31 0.031(3) 0.047(3) 0.038(3) 0.006(2) 0.009(2) 0.010(2)
C32 0.024(3) 0.044(3) 0.051(3) 0.014(3) 0.014(2) 0.010(2)
C33 0.037(3) 0.046(3) 0.035(3) 0.014(2) 0.015(2) 0.022(3)
C34 0.021(2) 0.054(3) 0.046(3) 0.022(3) 0.010(2) 0.013(2)
C35 0.039(3) 0.069(4) 0.043(3) 0.023(3) 0.022(3) 0.028(3)
C36 0.029(3) 0.044(3) 0.044(3) 0.022(2) 0.015(2) 0.017(2)
N4 0.040(3) 0.042(3) 0.034(2) 0.012(2) 0.0065(19) 0.008(2)
C37 0.043(3) 0.052(3) 0.035(3) 0.016(3) 0.004(2) 0.014(3)
C38 0.037(3) 0.102(5) 0.048(3) 0.041(4) 0.023(3) 0.027(3)

loop_
_atom_type_symbol
_atom_type_description
_atom_type_scat_dispersion_real
_atom_type_scat_dispersion_imag
_atom_type_scat_source
C C 0.0033 0.0016 'International Tables Vol C Tables 4.2.6.8 and 6.1.1.4'
H H 0.0000 0.0000 'International Tables Vol C Tables 4.2.6.8 and 6.1.1.4'
N N 0.0061 0.0033 'International Tables Vol C Tables 4.2.6.8 and 6.1.1.4'
O O 0.0106 0.0060 'International Tables Vol C Tables 4.2.6.8 and 6.1.1.4'

loop_
_geom_angle_atom_site_label_1
_geom_angle_atom_site_label_2
_geom_angle_atom_site_label_3
_geom_angle
_geom_angle_site_symmetry_1
_geom_angle_site_symmetry_3
_geom_angle_publ_flag
C1 O1 H1 109.5 . . ?
O1 C1 C2 118.2(6) . . ?
O1 C1 C6 122.4(5) . . ?
C2 C1 C6 119.4(6) . . ?
C3 C2 C1 119.2(6) . . ?
C3 C2 C38 121.2(5) . . ?
C1 C2 C38 119.5(6) . . ?
C4 C3 C2 121.5(6) . . ?
C4 C3 H3 119.2 . . ?
C2 C3 H3 119.2 . . ?
C3 C4 C5 120.0(6) . . ?
C3 C4 C7 118.4(6) . . ?
C5 C4 C7 121.7(7) . . ?
C6 C5 C4 120.1(7) . . ?
C6 C5 H5 119.9 . . ?
C4 C5 H5 119.9 . . ?
C5 C6 C1 119.8(5) . . ?
C5 C6 C9 118.7(6) . . ?
C1 C6 C9 121.5(6) . . ?
N1 C7 C4 124.5(7) . . ?
N1 C7 H7 117.7 . . ?
C4 C7 H7 117.7 . . ?
C7 N1 C8 114.5(7) . . ?
N1 C8 C28 107.1(6) . 2_667 ?
N1 C8 H8 110.3 . . ?
C28 C8 H8 110.3 2_667 . ?
N1 C8 H8A 110.3 . . ?
C28 C8 H8A 110.3 2_667 . ?
H8 C8 H8A 108.5 . . ?
C11 C9 C6 113.7(4) . . ?
C11 C9 H9 108.8 . . ?
C6 C9 H9 108.8 . . ?
C11 C9 H9A 108.8 . . ?
C6 C9 H9A 108.8 . . ?
H9 C9 H9A 107.7 . . ?
O2 C10 C11 121.0(5) . . ?
O2 C10 C15 119.9(5) . . ?
C11 C10 C15 119.1(5) . . ?
C12 C11 C10 119.8(5) . . ?
C12 C11 C9 119.9(5) . . ?
C10 C11 C9 120.4(5) . . ?
C11 C12 C13 121.4(5) . . ?
C11 C12 H12 119.3 . . ?
C13 C12 H12 119.3 . . ?
C14 C13 C12 118.9(5) . . ?
C14 C13 C16 124.4(5) . . ?
C12 C13 C16 116.5(5) . . ?
C15 C14 C13 121.4(5) . . ?
C15 C14 H14 119.3 . . ?
C13 C14 H14 119.3 . . ?
C14 C15 C10 119.4(5) . . ?
C14 C15 C19 119.7(5) . . ?
C10 C15 C19 121.0(5) . . ?
N2 C16 C13 127.4(5) . . ?
N2 C16 H16 116.3 . . ?
C13 C16 H16 116.3 . . ?
C16 N2 C17 122.5(5) . . ?
C16 N2 H2 111(4) . . ?
C17 N2 H2 126(4) . . ?
N2 C17 C18 111.9(4) . . ?
N2 C17 H17 109.2 . . ?
C18 C17 H17 109.2 . . ?
N2 C17 H17A 109.2 . . ?
C18 C17 H17A 109.2 . . ?
H17 C17 H17A 107.9 . . ?
C17 C18 C37 114.5(5) . 2_667 ?
C17 C18 H18 108.6 . . ?
C37 C18 H18 108.6 2_667 . ?
C17 C18 H18A 108.6 . . ?
C37 C18 H18A 108.6 2_667 . ?
H18 C18 H18A 107.6 . . ?
C15 C19 C21 113.4(4) . . ?
C15 C19 H19 108.9 . . ?
C21 C19 H19 108.9 . . ?
C15 C19 H19A 108.9 . . ?
C21 C19 H19A 108.9 . . ?
H19 C19 H19A 107.7 . . ?
C20 O3 H3A 109.5 . . ?
O3 C20 C25 117.1(5) . . ?
O3 C20 C21 122.8(5) . . ?
C25 C20 C21 120.1(5) . . ?
C22 C21 C20 119.9(5) . . ?
C22 C21 C19 119.8(5) . . ?
C20 C21 C19 120.3(5) . . ?
C21 C22 C23 120.7(6) . . ?
C21 C22 H22 119.7 . . ?
C23 C22 H22 119.7 . . ?
C22 C23 C24 119.6(6) . . ?
C22 C23 C26 118.4(6) . . ?
C24 C23 C26 121.9(6) . . ?
C25 C24 C23 121.0(6) . . ?
C25 C24 H24 119.5 . . ?
C23 C24 H24 119.5 . . ?
C24 C25 C20 118.7(5) . . ?
C24 C25 C29 120.7(6) . . ?
C20 C25 C29 120.3(5) . . ?
N3 C26 C23 123.1(7) . . ?
N3 C26 H26 118.5 . . ?
C23 C26 H26 118.5 . . ?
C26 N3 C27 117.8(6) . . ?
N3 C27 C28 109.0(6) . . ?
N3 C27 H27 109.9 . . ?
C28 C27 H27 109.9 . . ?
N3 C27 H27A 109.9 . . ?
C28 C27 H27A 109.9 . . ?
H27 C27 H27A 108.3 . . ?
C27 C28 C8 108.4(6) . 2_667 ?
C27 C28 H28 110.0 . . ?
C8 C28 H28 110.0 2_667 . ?
C27 C28 H28A 110.0 . . ?
C8 C28 H28A 110.0 2_667 . ?
H28 C28 H28A 108.4 . . ?
C25 C29 C31 109.9(5) . . ?
C25 C29 H29 109.7 . . ?
C31 C29 H29 109.7 . . ?
C25 C29 H29A 109.7 . . ?
C31 C29 H29A 109.7 . . ?
H29 C29 H29A 108.2 . . ?
C30 O4 H4 109.5 . . ?
O4 C30 C35 122.5(6) . . ?
O4 C30 C31 115.7(5) . . ?
C35 C30 C31 121.7(5) . . ?
C32 C31 C30 116.9(5) . . ?
C32 C31 C29 121.1(5) . . ?
C30 C31 C29 121.9(5) . . ?
C33 C32 C31 122.4(5) . . ?
C33 C32 H32 118.8 . . ?
C31 C32 H32 118.8 . . ?
C32 C33 C34 118.5(5) . . ?
C32 C33 C36 118.1(5) . . ?
C34 C33 C36 123.5(5) . . ?
C35 C34 C33 123.2(5) . . ?
C35 C34 H34 118.4 . . ?
C33 C34 H34 118.4 . . ?
C34 C35 C30 117.2(5) . . ?
C34 C35 C38 121.7(6) . . ?
C30 C35 C38 121.0(5) . . ?
N4 C36 C33 125.3(5) . . ?
N4 C36 H36 117.4 . . ?
C33 C36 H36 117.4 . . ?
C36 N4 C37 116.7(5) . . ?
N4 C37 C18 111.2(4) . 2_667 ?
N4 C37 H37 109.4 . . ?
C18 C37 H37 109.4 2_667 . ?
N4 C37 H37A 109.4 . . ?
C18 C37 H37A 109.4 2_667 . ?
H37 C37 H37A 108.0 . . ?
C2 C38 C35 110.8(5) . . ?
C2 C38 H38 109.5 . . ?
C35 C38 H38 109.5 . . ?
C2 C38 H38A 109.5 . . ?
C35 C38 H38A 109.5 . . ?
H38 C38 H38A 108.1 . . ?

loop_
_geom_bond_atom_site_label_1
_geom_bond_atom_site_label_2
_geom_bond_distance
_geom_bond_site_symmetry_2
_geom_bond_publ_flag
O1 C1 1.339(7) . ?
O1 H1 0.8400 . ?
C1 C2 1.411(8) . ?
C1 C6 1.425(9) . ?
C2 C3 1.393(9) . ?
C2 C38 1.501(9) . ?
C3 C4 1.368(10) . ?
C3 H3 0.9500 . ?
C4 C5 1.414(8) . ?
C4 C7 1.447(9) . ?
C5 C6 1.377(9) . ?
C5 H5 0.9500 . ?
C6 C9 1.508(8) . ?
C7 N1 1.298(10) . ?
C7 H7 0.9500 . ?
N1 C8 1.479(9) . ?
C8 C28 1.542(10) 2_667 ?
C8 H8 0.9900 . ?
C8 H8A 0.9900 . ?
C9 C11 1.504(7) . ?
C9 H9 0.9900 . ?
C9 H9A 0.9900 . ?
O2 C10 1.276(6) . ?
C10 C11 1.438(8) . ?
C10 C15 1.442(7) . ?
C11 C12 1.372(8) . ?
C12 C13 1.423(7) . ?
C12 H12 0.9500 . ?
C13 C14 1.410(7) . ?
C13 C16 1.435(7) . ?
C14 C15 1.384(7) . ?
C14 H14 0.9500 . ?
C15 C19 1.499(8) . ?
C16 N2 1.293(7) . ?
C16 H16 0.9500 . ?
N2 C17 1.476(7) . ?
N2 H2 0.96(7) . ?
C17 C18 1.503(7) . ?
C17 H17 0.9900 . ?
C17 H17A 0.9900 . ?
C18 C37 1.514(8) 2_667 ?
C18 H18 0.9900 . ?
C18 H18A 0.9900 . ?
C19 C21 1.518(8) . ?
C19 H19 0.9900 . ?
C19 H19A 0.9900 . ?
O3 C20 1.339(6) . ?
O3 H3A 0.8400 . ?
C20 C25 1.402(8) . ?
C20 C21 1.415(8) . ?
C21 C22 1.366(8) . ?
C22 C23 1.389(8) . ?
C22 H22 0.9500 . ?
C23 C24 1.398(9) . ?
C23 C26 1.466(8) . ?
C24 C25 1.388(8) . ?
C24 H24 0.9500 . ?
C25 C29 1.497(8) . ?
C26 N3 1.257(8) . ?
C26 H26 0.9500 . ?
N3 C27 1.480(9) . ?
C27 C28 1.510(10) . ?
C27 H27 0.9900 . ?
C27 H27A 0.9900 . ?
C28 H28 0.9900 . ?
C28 H28A 0.9900 . ?
C29 C31 1.535(7) . ?
C29 H29 0.9900 . ?
C29 H29A 0.9900 . ?
O4 C30 1.386(6) . ?
O4 H4 0.8400 . ?
C30 C35 1.388(8) . ?
C30 C31 1.425(8) . ?
C31 C32 1.394(7) . ?
C32 C33 1.355(7) . ?
C32 H32 0.9500 . ?
C33 C34 1.388(7) . ?
C33 C36 1.457(7) . ?
C34 C35 1.373(7) . ?
C34 H34 0.9500 . ?
C35 C38 1.513(8) . ?
C36 N4 1.290(6) . ?
C36 H36 0.9500 . ?
N4 C37 1.461(6) . ?
C37 H37 0.9900 . ?
C37 H37A 0.9900 . ?
C38 H38 0.9900 . ?
C38 H38A 0.9900 . ?

loop_
_geom_torsion_atom_site_label_1
_geom_torsion_atom_site_label_2
_geom_torsion_atom_site_label_3
_geom_torsion_atom_site_label_4
_geom_torsion
_geom_torsion_site_symmetry_1
_geom_torsion_site_symmetry_2
_geom_torsion_site_symmetry_3
_geom_torsion_site_symmetry_4
_geom_torsion_publ_flag
O1 C1 C2 C3 -178.7(5) . . . . ?
C6 C1 C2 C3 -0.1(7) . . . . ?
O1 C1 C2 C38 4.9(7) . . . . ?
C6 C1 C2 C38 -176.5(5) . . . . ?
C1 C2 C3 C4 -0.7(8) . . . . ?
C38 C2 C3 C4 175.7(5) . . . . ?
C2 C3 C4 C5 0.3(9) . . . . ?
C2 C3 C4 C7 -178.5(5) . . . . ?
C3 C4 C5 C6 1.0(8) . . . . ?
C7 C4 C5 C6 179.7(5) . . . . ?
C4 C5 C6 C1 -1.7(8) . . . . ?
C4 C5 C6 C9 178.7(5) . . . . ?
O1 C1 C6 C5 179.8(5) . . . . ?
C2 C1 C6 C5 1.3(8) . . . . ?
O1 C1 C6 C9 -0.6(8) . . . . ?
C2 C1 C6 C9 -179.1(5) . . . . ?
C3 C4 C7 N1 177.3(7) . . . . ?
C5 C4 C7 N1 -1.5(10) . . . . ?
C4 C7 N1 C8 -176.3(6) . . . . ?
C7 N1 C8 C28 100.6(9) . . . 2_667 ?
C5 C6 C9 C11 95.3(6) . . . . ?
C1 C6 C9 C11 -84.3(7) . . . . ?
O2 C10 C11 C12 -178.8(5) . . . . ?
C15 C10 C11 C12 -0.4(7) . . . . ?
O2 C10 C11 C9 2.1(7) . . . . ?
C15 C10 C11 C9 -179.4(4) . . . . ?
C6 C9 C11 C12 -93.2(7) . . . . ?
C6 C9 C11 C10 85.8(6) . . . . ?
C10 C11 C12 C13 -1.8(7) . . . . ?
C9 C11 C12 C13 177.3(5) . . . . ?
C11 C12 C13 C14 1.5(8) . . . . ?
C11 C12 C13 C16 176.6(5) . . . . ?
C12 C13 C14 C15 1.0(7) . . . . ?
C16 C13 C14 C15 -173.6(5) . . . . ?
C13 C14 C15 C10 -3.2(7) . . . . ?
C13 C14 C15 C19 178.7(5) . . . . ?
O2 C10 C15 C14 -178.7(5) . . . . ?
C11 C10 C15 C14 2.8(7) . . . . ?
O2 C10 C15 C19 -0.6(7) . . . . ?
C11 C10 C15 C19 -179.1(4) . . . . ?
C14 C13 C16 N2 -2.9(8) . . . . ?
C12 C13 C16 N2 -177.7(5) . . . . ?
C13 C16 N2 C17 -178.7(5) . . . . ?
C16 N2 C17 C18 104.5(6) . . . . ?
N2 C17 C18 C37 -58.5(7) . . . 2_667 ?
C14 C15 C19 C21 92.1(6) . . . . ?
C10 C15 C19 C21 -86.0(6) . . . . ?
O3 C20 C21 C22 -177.6(5) . . . . ?
C25 C20 C21 C22 1.2(8) . . . . ?
O3 C20 C21 C19 1.8(8) . . . . ?
C25 C20 C21 C19 -179.5(5) . . . . ?
C15 C19 C21 C22 -93.7(6) . . . . ?
C15 C19 C21 C20 86.9(6) . . . . ?
C20 C21 C22 C23 -1.9(8) . . . . ?
C19 C21 C22 C23 178.7(5) . . . . ?
C21 C22 C23 C24 1.5(8) . . . . ?
C21 C22 C23 C26 -175.6(5) . . . . ?
C22 C23 C24 C25 -0.4(8) . . . . ?
C26 C23 C24 C25 176.6(5) . . . . ?
C23 C24 C25 C20 -0.3(8) . . . . ?
C23 C24 C25 C29 -174.8(5) . . . . ?
O3 C20 C25 C24 178.8(5) . . . . ?
C21 C20 C25 C24 -0.1(8) . . . . ?
O3 C20 C25 C29 -6.7(7) . . . . ?
C21 C20 C25 C29 174.5(5) . . . . ?
C22 C23 C26 N3 168.0(6) . . . . ?
C24 C23 C26 N3 -9.0(10) . . . . ?
C23 C26 N3 C27 -178.2(6) . . . . ?
C26 N3 C27 C28 109.5(8) . . . . ?
N3 C27 C28 C8 179.0(7) . . . 2_667 ?
C24 C25 C29 C31 88.4(7) . . . . ?
C20 C25 C29 C31 -86.0(6) . . . . ?
O4 C30 C31 C32 -175.1(5) . . . . ?
C35 C30 C31 C32 2.1(8) . . . . ?
O4 C30 C31 C29 10.2(8) . . . . ?
C35 C30 C31 C29 -172.7(5) . . . . ?
C25 C29 C31 C32 -74.0(7) . . . . ?
C25 C29 C31 C30 100.5(6) . . . . ?
C30 C31 C32 C33 -2.8(8) . . . . ?
C29 C31 C32 C33 172.0(5) . . . . ?
C31 C32 C33 C34 -0.1(8) . . . . ?
C31 C32 C33 C36 178.1(5) . . . . ?
C32 C33 C34 C35 4.0(8) . . . . ?
C36 C33 C34 C35 -174.1(5) . . . . ?
C33 C34 C35 C30 -4.5(8) . . . . ?
C33 C34 C35 C38 179.7(5) . . . . ?
O4 C30 C35 C34 178.4(5) . . . . ?
C31 C30 C35 C34 1.4(8) . . . . ?
O4 C30 C35 C38 -5.8(9) . . . . ?
C31 C30 C35 C38 177.2(5) . . . . ?
C32 C33 C36 N4 178.5(5) . . . . ?
C34 C33 C36 N4 -3.4(8) . . . . ?
C33 C36 N4 C37 178.6(5) . . . . ?
C36 N4 C37 C18 -128.5(5) . . . 2_667 ?
C3 C2 C38 C35 -96.5(6) . . . . ?
C1 C2 C38 C35 79.8(6) . . . . ?
C34 C35 C38 C2 74.4(7) . . . . ?
C30 C35 C38 C2 -101.3(6) . . . . ?
